data_2223851
loop_
_publ_author_name
'Li, Jing'
'Yin, Handong'
'Wen, Liyuan'
'Cui, Jichun'

_publ_section_title
;
 [2-Oxido-1-naphthaldehyde
 (2-hydroxybenzoyl)hydrazonato]diphenyltin(IV)
;
_journal_coeditor_code HY2239
_journal_issue 11
_journal_name_full 'Acta Crystallographica Section E'
_journal_page_first m1441
_journal_paper_doi 10.1107/S1600536809043591
_journal_volume 65
_journal_year 2009
_chemical_formula_iupac '[Sn (C6 H5)2 (C18 H12 N2 O3)]'
_chemical_formula_moiety 'C30 H22 N2 O3 Sn'
_chemical_formula_sum 'C30 H22 N2 O3 Sn'
_chemical_formula_weight 577.19
_chemical_name_systematic
;
[2-Oxido-1-naphthaldehyde (2-hydroxybenzoyl)hydrazonato]diphenyltin(IV)
;
_space_group_IT_number 14
_symmetry_cell_setting monoclinic
_symmetry_space_group_name_Hall '-P 2ybc'
_symmetry_space_group_name_H-M 'P 1 21/c 1'
_atom_sites_solution_hydrogens geom
_atom_sites_solution_primary direct
_atom_sites_solution_secondary difmap
_audit_creation_method SHELXL-97
_cell_angle_alpha 90.00
_cell_angle_beta 109.547(2)
_cell_angle_gamma 90.00
_cell_formula_units_Z 4
_cell_length_a 9.4180(10)
_cell_length_b 11.0861(12)
_cell_length_c 25.668(2)
_cell_measurement_reflns_used 4435
_cell_measurement_temperature 293(2)
_cell_measurement_theta_max 24.544
_cell_measurement_theta_min 2.525
_cell_volume 2525.5(4)
_computing_cell_refinement 'SAINT (Siemens, 1996)'
_computing_data_collection 'SMART (Siemens, 1996)'
_computing_data_reduction 'SAINT (Siemens, 1996)'
_computing_molecular_graphics 'SHELXTL (Sheldrick, 2008)'
_computing_publication_material 'SHELXTL (Sheldrick, 2008)'
_computing_structure_refinement 'SHELXL97 (Sheldrick, 2008)'
_computing_structure_solution 'SHELXS97 (Sheldrick, 2008)'
_diffrn_ambient_temperature 293(2)
_diffrn_measured_fraction_theta_full 0.996
_diffrn_measured_fraction_theta_max 0.996
_diffrn_measurement_device_type 'Siemens SMART 1000 CCD'
_diffrn_measurement_method '\f and \w'
_diffrn_radiation_monochromator graphite
_diffrn_radiation_source 'fine-focus sealed tube'
_diffrn_radiation_type MoK\a
_diffrn_radiation_wavelength 0.71073
_diffrn_reflns_av_R_equivalents 0.0308
_diffrn_reflns_av_sigmaI/netI 0.0372
_diffrn_reflns_limit_h_max 11
_diffrn_reflns_limit_h_min -11
_diffrn_reflns_limit_k_max 13
_diffrn_reflns_limit_k_min -11
_diffrn_reflns_limit_l_max 30
_diffrn_reflns_limit_l_min -30
_diffrn_reflns_number 12414
_diffrn_reflns_theta_full 25.02
_diffrn_reflns_theta_max 25.02
_diffrn_reflns_theta_min 1.68
_exptl_absorpt_coefficient_mu 1.046
_exptl_absorpt_correction_T_max 0.8180
_exptl_absorpt_correction_T_min 0.6618
_exptl_absorpt_correction_type multi-scan
_exptl_absorpt_process_details '(SADABS; Sheldrick, 1996)'
_exptl_crystal_colour colorless
_exptl_crystal_density_diffrn 1.518
_exptl_crystal_density_method 'not measured'
_exptl_crystal_description block
_exptl_crystal_F_000 1160
_exptl_crystal_size_max 0.43
_exptl_crystal_size_mid 0.29
_exptl_crystal_size_min 0.20
_refine_diff_density_max 0.425
_refine_diff_density_min -0.326
_refine_ls_extinction_method none
_refine_ls_goodness_of_fit_ref 1.028
_refine_ls_hydrogen_treatment constr
_refine_ls_matrix_type full
_refine_ls_number_parameters 325
_refine_ls_number_reflns 4435
_refine_ls_number_restraints 0
_refine_ls_restrained_S_all 1.028
_refine_ls_R_factor_all 0.0560
_refine_ls_R_factor_gt 0.0334
_refine_ls_shift/su_max 0.003
_refine_ls_shift/su_mean 0.000
_refine_ls_structure_factor_coef Fsqd
_refine_ls_weighting_details 'calc w=1/[\s^2^(Fo^2^)+(0.0238P)^2^+1.7663P] where P=(Fo^2^+2Fc^2^)/3'
_refine_ls_weighting_scheme calc
_refine_ls_wR_factor_gt 0.0638
_refine_ls_wR_factor_ref 0.0733
_reflns_number_gt 3263
_reflns_number_total 4435
_reflns_threshold_expression I>2\s(I)
_cod_data_source_file hy2239.cif
_cod_data_source_block I
_cod_depositor_comments
;
The following automatic conversions were performed:
'_symmetry_cell_setting' value 'Monoclinic' changed to 'monoclinic'
according to '/home/saulius/struct/CIF-dictionaries/cif_core.dic'
dictionary named 'cif_core.dic' version 2.4.1 from
2010-06-29.

'_geom_bond_publ_flag' value 'Y' changed to 'y' according to
'/home/saulius/struct/CIF-dictionaries/cif_core.dic' dictionary named
'cif_core.dic' version 2.4.1 from 2010-06-29 (5 times).

Automatic conversion script
Id: cif_fix_enum 1527 2010-12-29 10:47:43Z saulius 

The following automatic conversions were performed:

'_symmetry_cell_setting' value 'Monoclinic' changed to 'monoclinic'
according to /home/saulius/struct/CIF-dictionaries/cif_core.dic
dictionary named 'cif_core.dic' version 2.4.1 from
2010-06-29.

'_geom_bond_publ_flag' value 'Y' changed to 'y'
according to /home/saulius/struct/CIF-dictionaries/cif_core.dic
dictionary named 'cif_core.dic' version 2.4.1 from 2010-06-29 (5
times).

Automatic conversion script
Id: cif_fix_values 1715 2011-07-08 13:25:40Z adriana 
;
_cod_original_sg_symbol_H-M 'P 21/c'
_cod_database_code 2223851
_cod_database_fobs_code 2223851

loop_
_symmetry_equiv_pos_as_xyz
'x, y, z'
'-x, y+1/2, -z+1/2'
'-x, -y, -z'
'x, -y-1/2, z-1/2'

loop_
_atom_site_type_symbol
_atom_site_label
_atom_site_fract_x
_atom_site_fract_y
_atom_site_fract_z
_atom_site_U_iso_or_equiv
_atom_site_adp_type
_atom_site_calc_flag
_atom_site_refinement_flags
_atom_site_occupancy
_atom_site_disorder_assembly
_atom_site_disorder_group
Sn Sn1 0.89811(3) 0.74107(2) 0.920886(10) 0.04851(10) Uani d . 1 . .
N N1 0.8396(4) 0.4718(2) 0.91811(11) 0.0465(8) Uani d . 1 . .
N N2 0.8343(3) 0.5736(2) 0.94938(11) 0.0434(7) Uani d . 1 . .
O O1 0.9135(3) 0.6067(2) 0.86422(10) 0.0647(8) Uani d . 1 . .
O O2 0.7809(4) 0.2520(2) 0.88057(12) 0.0834(10) Uani d . 1 . .
H H2 0.7848 0.3089 0.9015 0.125 Uiso calc R 1 . .
O O3 0.8815(3) 0.8048(2) 0.99407(10) 0.0589(7) Uani d . 1 . .
C C1 0.8817(4) 0.4984(3) 0.87560(14) 0.0459(9) Uani d . 1 . .
C C2 0.8935(4) 0.4009(3) 0.83892(14) 0.0493(9) Uani d . 1 . .
C C3 0.8422(5) 0.2849(3) 0.84222(15) 0.0576(11) Uani d . 1 . .
C C4 0.8529(6) 0.1978(4) 0.80504(18) 0.0794(14) Uani d . 1 . .
H H4 0.8193 0.1198 0.8075 0.095 Uiso calc R 1 . .
C C5 0.9126(7) 0.2261(5) 0.7647(2) 0.0918(17) Uani d . 1 . .
H H5 0.9166 0.1676 0.7392 0.110 Uiso calc R 1 . .
C C6 0.9665(7) 0.3391(5) 0.7614(2) 0.1001(19) Uani d . 1 . .
H H6 1.0100 0.3573 0.7347 0.120 Uiso calc R 1 . .
C C7 0.9554(6) 0.4251(4) 0.79798(17) 0.0753(14) Uani d . 1 . .
H H7 0.9905 0.5025 0.7954 0.090 Uiso calc R 1 . .
C C8 0.7840(4) 0.5562(3) 0.99031(14) 0.0449(9) Uani d . 1 . .
H H8 0.7550 0.4779 0.9950 0.054 Uiso calc R 1 . .
C C9 0.7683(4) 0.6439(3) 1.02883(13) 0.0428(9) Uani d . 1 . .
C C10 0.8202(4) 0.7625(3) 1.02946(14) 0.0482(9) Uani d . 1 . .
C C11 0.8110(5) 0.8440(3) 1.07056(15) 0.0557(10) Uani d . 1 . .
H H11 0.8460 0.9225 1.0708 0.067 Uiso calc R 1 . .
C C12 0.7523(5) 0.8097(4) 1.10938(16) 0.0609(11) Uani d . 1 . .
H H12 0.7496 0.8648 1.1364 0.073 Uiso calc R 1 . .
C C13 0.6946(5) 0.6924(4) 1.11023(16) 0.0561(11) Uani d . 1 . .
C C14 0.7010(4) 0.6071(3) 1.07003(15) 0.0507(10) Uani d . 1 . .
C C15 0.6398(5) 0.4933(4) 1.07211(17) 0.0640(12) Uani d . 1 . .
H H15 0.6401 0.4363 1.0455 0.077 Uiso calc R 1 . .
C C16 0.5797(6) 0.4627(4) 1.1119(2) 0.0826(15) Uani d . 1 . .
H H16 0.5410 0.3856 1.1122 0.099 Uiso calc R 1 . .
C C17 0.5756(6) 0.5453(5) 1.1519(2) 0.0878(16) Uani d . 1 . .
H H17 0.5346 0.5242 1.1790 0.105 Uiso calc R 1 . .
C C18 0.6327(6) 0.6582(4) 1.15106(18) 0.0751(14) Uani d . 1 . .
H H18 0.6308 0.7137 1.1780 0.090 Uiso calc R 1 . .
C C19 1.1244(4) 0.7942(3) 0.93967(14) 0.0444(9) Uani d . 1 . .
C C20 1.2167(5) 0.8207(3) 0.99286(15) 0.0572(11) Uani d . 1 . .
H H20 1.1779 0.8179 1.0217 0.069 Uiso calc R 1 . .
C C21 1.3657(5) 0.8514(4) 1.0035(2) 0.0748(13) Uani d . 1 . .
H H21 1.4275 0.8661 1.0396 0.090 Uiso calc R 1 . .
C C22 1.4234(6) 0.8602(4) 0.9612(2) 0.0763(13) Uani d . 1 . .
H H22 1.5236 0.8821 0.9686 0.092 Uiso calc R 1 . .
C C23 1.3339(6) 0.8371(4) 0.9084(2) 0.0707(13) Uani d . 1 . .
H H23 1.3723 0.8445 0.8796 0.085 Uiso calc R 1 . .
C C24 1.1862(5) 0.8026(3) 0.89768(16) 0.0585(11) Uani d . 1 . .
H H24 1.1268 0.7846 0.8616 0.070 Uiso calc R 1 . .
C C25 0.7141(4) 0.8331(3) 0.86445(15) 0.0508(10) Uani d . 1 . .
C C26 0.6817(5) 0.9491(4) 0.87485(19) 0.0700(12) Uani d . 1 . .
H H26 0.7412 0.9868 0.9071 0.084 Uiso calc R 1 . .
C C27 0.5624(6) 1.0113(5) 0.8384(2) 0.0913(16) Uani d . 1 . .
H H27 0.5436 1.0907 0.8459 0.110 Uiso calc R 1 . .
C C28 0.4723(6) 0.9565(7) 0.7916(2) 0.0969(19) Uani d . 1 . .
H H28 0.3911 0.9980 0.7674 0.116 Uiso calc R 1 . .
C C29 0.5006(6) 0.8424(7) 0.7803(2) 0.0976(18) Uani d . 1 . .
H H29 0.4386 0.8050 0.7484 0.117 Uiso calc R 1 . .
C C30 0.6228(5) 0.7797(4) 0.81640(18) 0.0751(13) Uani d . 1 . .
H H30 0.6427 0.7013 0.8079 0.090 Uiso calc R 1 . .

loop_
_atom_site_aniso_label
_atom_site_aniso_U_11
_atom_site_aniso_U_22
_atom_site_aniso_U_33
_atom_site_aniso_U_12
_atom_site_aniso_U_13
_atom_site_aniso_U_23
Sn1 0.05637(18) 0.04439(15) 0.04495(15) -0.01070(14) 0.01717(12) -0.00358(12)
N1 0.058(2) 0.0411(16) 0.0412(17) -0.0028(14) 0.0175(16) -0.0055(13)
N2 0.048(2) 0.0421(16) 0.0400(17) -0.0043(14) 0.0142(15) -0.0034(13)
O1 0.094(2) 0.0545(16) 0.0572(17) -0.0219(15) 0.0407(17) -0.0132(13)
O2 0.138(3) 0.0483(16) 0.079(2) -0.0149(18) 0.057(2) -0.0112(15)
O3 0.080(2) 0.0532(15) 0.0504(16) -0.0166(14) 0.0309(15) -0.0128(12)
C1 0.048(3) 0.046(2) 0.039(2) -0.0072(18) 0.0094(18) -0.0046(16)
C2 0.054(3) 0.054(2) 0.036(2) -0.0022(19) 0.0113(19) -0.0059(17)
C3 0.071(3) 0.053(2) 0.045(2) 0.008(2) 0.014(2) -0.0043(18)
C4 0.114(4) 0.057(3) 0.067(3) 0.009(3) 0.029(3) -0.016(2)
C5 0.120(5) 0.091(4) 0.065(3) 0.017(3) 0.032(3) -0.029(3)
C6 0.142(6) 0.111(4) 0.064(3) -0.014(4) 0.056(4) -0.025(3)
C7 0.097(4) 0.079(3) 0.057(3) -0.018(3) 0.037(3) -0.015(2)
C8 0.051(3) 0.041(2) 0.044(2) 0.0003(17) 0.0162(19) 0.0026(16)
C9 0.043(2) 0.045(2) 0.037(2) 0.0062(17) 0.0096(17) 0.0028(15)
C10 0.047(2) 0.050(2) 0.044(2) 0.0035(19) 0.0112(17) -0.0021(18)
C11 0.062(3) 0.050(2) 0.052(2) 0.002(2) 0.016(2) -0.0086(18)
C12 0.068(3) 0.063(3) 0.053(3) 0.011(2) 0.021(2) -0.010(2)
C13 0.060(3) 0.059(2) 0.052(2) 0.013(2) 0.023(2) 0.0021(19)
C14 0.051(3) 0.052(2) 0.050(2) 0.0134(19) 0.018(2) 0.0057(18)
C15 0.082(4) 0.058(3) 0.066(3) 0.005(2) 0.044(3) 0.003(2)
C16 0.112(5) 0.071(3) 0.091(4) 0.001(3) 0.069(3) 0.007(3)
C17 0.118(5) 0.089(4) 0.084(4) 0.014(3) 0.071(4) 0.014(3)
C18 0.097(4) 0.077(3) 0.068(3) 0.016(3) 0.050(3) -0.003(2)
C19 0.052(2) 0.0325(18) 0.047(2) -0.0046(16) 0.0141(19) 0.0030(15)
C20 0.063(3) 0.062(3) 0.044(2) -0.007(2) 0.014(2) 0.0018(18)
C21 0.059(3) 0.078(3) 0.068(3) -0.011(3) -0.004(3) -0.002(2)
C22 0.055(3) 0.067(3) 0.106(4) -0.008(2) 0.027(3) -0.003(3)
C23 0.076(4) 0.063(3) 0.089(4) -0.010(2) 0.048(3) 0.002(2)
C24 0.067(3) 0.063(2) 0.047(2) -0.010(2) 0.022(2) -0.0004(19)
C25 0.050(3) 0.056(2) 0.045(2) -0.0142(19) 0.0134(19) 0.0039(17)
C26 0.059(3) 0.066(3) 0.077(3) -0.002(2) 0.012(3) 0.005(2)
C27 0.080(4) 0.081(4) 0.106(5) 0.008(3) 0.021(4) 0.023(3)
C28 0.058(4) 0.141(6) 0.088(4) 0.008(4) 0.019(3) 0.052(4)
C29 0.070(4) 0.153(6) 0.055(3) -0.024(4) 0.001(3) 0.007(4)
C30 0.076(3) 0.087(3) 0.054(3) -0.019(3) 0.011(2) -0.006(2)

loop_
_atom_type_symbol
_atom_type_description
_atom_type_scat_dispersion_real
_atom_type_scat_dispersion_imag
_atom_type_scat_source
C C 0.0033 0.0016 'International Tables Vol C Tables 4.2.6.8 and 6.1.1.4'
H H 0.0000 0.0000 'International Tables Vol C Tables 4.2.6.8 and 6.1.1.4'
O O 0.0106 0.0060 'International Tables Vol C Tables 4.2.6.8 and 6.1.1.4'
N N 0.0061 0.0033 'International Tables Vol C Tables 4.2.6.8 and 6.1.1.4'
Sn Sn -0.6537 1.4246 'International Tables Vol C Tables 4.2.6.8 and 6.1.1.4'

loop_
_geom_angle_atom_site_label_1
_geom_angle_atom_site_label_2
_geom_angle_atom_site_label_3
_geom_angle_site_symmetry_1
_geom_angle_site_symmetry_3
_geom_angle
_geom_angle_publ_flag
O3 Sn1 C19 . . 94.31(12) ?
O3 Sn1 C25 . . 99.45(13) ?
C19 Sn1 C25 . . 123.88(13) ?
O3 Sn1 O1 . . 155.42(10) ?
C19 Sn1 O1 . . 93.27(12) ?
C25 Sn1 O1 . . 95.61(13) ?
O3 Sn1 N2 . . 82.61(10) ?
C19 Sn1 N2 . . 122.65(12) ?
C25 Sn1 N2 . . 113.00(13) ?
O1 Sn1 N2 . . 73.63(10) ?
C1 N1 N2 . . 112.1(3) ?
C8 N2 N1 . . 115.9(3) ?
C8 N2 Sn1 . . 128.2(2) ?
N1 N2 Sn1 . . 115.7(2) ?
C1 O1 Sn1 . . 115.0(2) ?
C3 O2 H2 . . 109.5 ?
C10 O3 Sn1 . . 133.8(2) ?
O1 C1 N1 . . 123.6(3) ?
O1 C1 C2 . . 117.9(3) ?
N1 C1 C2 . . 118.6(3) ?
C3 C2 C7 . . 118.0(3) ?
C3 C2 C1 . . 122.9(3) ?
C7 C2 C1 . . 119.1(4) ?
O2 C3 C4 . . 117.6(4) ?
O2 C3 C2 . . 122.6(3) ?
C4 C3 C2 . . 119.9(4) ?
C5 C4 C3 . . 120.2(5) ?
C5 C4 H4 . . 119.9 ?
C3 C4 H4 . . 119.9 ?
C6 C5 C4 . . 120.8(4) ?
C6 C5 H5 . . 119.6 ?
C4 C5 H5 . . 119.6 ?
C5 C6 C7 . . 118.9(5) ?
C5 C6 H6 . . 120.5 ?
C7 C6 H6 . . 120.5 ?
C6 C7 C2 . . 122.2(5) ?
C6 C7 H7 . . 118.9 ?
C2 C7 H7 . . 118.9 ?
N2 C8 C9 . . 127.4(3) ?
N2 C8 H8 . . 116.3 ?
C9 C8 H8 . . 116.3 ?
C10 C9 C8 . . 122.0(3) ?
C10 C9 C14 . . 119.2(3) ?
C8 C9 C14 . . 118.8(3) ?
O3 C10 C9 . . 124.0(3) ?
O3 C10 C11 . . 115.9(3) ?
C9 C10 C11 . . 120.0(3) ?
C12 C11 C10 . . 121.0(4) ?
C12 C11 H11 . . 119.5 ?
C10 C11 H11 . . 119.5 ?
C11 C12 C13 . . 121.8(4) ?
C11 C12 H12 . . 119.1 ?
C13 C12 H12 . . 119.1 ?
C18 C13 C12 . . 121.0(4) ?
C18 C13 C14 . . 119.4(4) ?
C12 C13 C14 . . 119.6(3) ?
C15 C14 C13 . . 117.2(3) ?
C15 C14 C9 . . 124.3(3) ?
C13 C14 C9 . . 118.4(3) ?
C16 C15 C14 . . 122.2(4) ?
C16 C15 H15 . . 118.9 ?
C14 C15 H15 . . 118.9 ?
C15 C16 C17 . . 120.7(4) ?
C15 C16 H16 . . 119.6 ?
C17 C16 H16 . . 119.6 ?
C18 C17 C16 . . 119.0(4) ?
C18 C17 H17 . . 120.5 ?
C16 C17 H17 . . 120.5 ?
C17 C18 C13 . . 121.4(4) ?
C17 C18 H18 . . 119.3 ?
C13 C18 H18 . . 119.3 ?
C20 C19 C24 . . 117.7(4) ?
C20 C19 Sn1 . . 122.6(3) ?
C24 C19 Sn1 . . 119.7(3) ?
C21 C20 C19 . . 120.6(4) ?
C21 C20 H20 . . 119.7 ?
C19 C20 H20 . . 119.7 ?
C22 C21 C20 . . 120.5(4) ?
C22 C21 H21 . . 119.8 ?
C20 C21 H21 . . 119.8 ?
C23 C22 C21 . . 119.9(5) ?
C23 C22 H22 . . 120.1 ?
C21 C22 H22 . . 120.1 ?
C22 C23 C24 . . 120.0(4) ?
C22 C23 H23 . . 120.0 ?
C24 C23 H23 . . 120.0 ?
C23 C24 C19 . . 121.3(4) ?
C23 C24 H24 . . 119.3 ?
C19 C24 H24 . . 119.3 ?
C26 C25 C30 . . 117.7(4) ?
C26 C25 Sn1 . . 120.3(3) ?
C30 C25 Sn1 . . 121.9(3) ?
C25 C26 C27 . . 121.4(5) ?
C25 C26 H26 . . 119.3 ?
C27 C26 H26 . . 119.3 ?
C28 C27 C26 . . 120.0(5) ?
C28 C27 H27 . . 120.0 ?
C26 C27 H27 . . 120.0 ?
C29 C28 C27 . . 120.1(5) ?
C29 C28 H28 . . 120.0 ?
C27 C28 H28 . . 120.0 ?
C28 C29 C30 . . 120.3(5) ?
C28 C29 H29 . . 119.9 ?
C30 C29 H29 . . 119.9 ?
C25 C30 C29 . . 120.5(5) ?
C25 C30 H30 . . 119.7 ?
C29 C30 H30 . . 119.7 ?

loop_
_geom_bond_atom_site_label_1
_geom_bond_atom_site_label_2
_geom_bond_site_symmetry_2
_geom_bond_distance
_geom_bond_publ_flag
Sn1 O1 . 2.121(2) y
Sn1 O3 . 2.061(2) y
Sn1 N2 . 2.154(3) y
Sn1 C19 . 2.106(4) y
Sn1 C25 . 2.113(4) y
N1 C1 . 1.313(4) ?
N1 N2 . 1.395(4) ?
N2 C8 . 1.303(4) ?
O1 C1 . 1.294(4) ?
O2 C3 . 1.348(5) ?
O2 H2 . 0.8200 ?
O3 C10 . 1.315(4) ?
C1 C2 . 1.462(5) ?
C2 C3 . 1.386(5) ?
C2 C7 . 1.388(5) ?
C3 C4 . 1.384(5) ?
C4 C5 . 1.371(6) ?
C4 H4 . 0.9300 ?
C5 C6 . 1.364(7) ?
C5 H5 . 0.9300 ?
C6 C7 . 1.366(6) ?
C6 H6 . 0.9300 ?
C7 H7 . 0.9300 ?
C8 C9 . 1.429(5) ?
C8 H8 . 0.9300 ?
C9 C10 . 1.401(5) ?
C9 C14 . 1.461(5) ?
C10 C11 . 1.414(5) ?
C11 C12 . 1.346(5) ?
C11 H11 . 0.9300 ?
C12 C13 . 1.413(6) ?
C12 H12 . 0.9300 ?
C13 C18 . 1.411(5) ?
C13 C14 . 1.415(5) ?
C14 C15 . 1.396(5) ?
C15 C16 . 1.366(5) ?
C15 H15 . 0.9300 ?
C16 C17 . 1.387(6) ?
C16 H16 . 0.9300 ?
C17 C18 . 1.365(6) ?
C17 H17 . 0.9300 ?
C18 H18 . 0.9300 ?
C19 C20 . 1.383(5) ?
C19 C24 . 1.389(5) ?
C20 C21 . 1.380(6) ?
C20 H20 . 0.9300 ?
C21 C22 . 1.370(6) ?
C21 H21 . 0.9300 ?
C22 C23 . 1.359(6) ?
C22 H22 . 0.9300 ?
C23 C24 . 1.378(6) ?
C23 H23 . 0.9300 ?
C24 H24 . 0.9300 ?
C25 C26 . 1.368(5) ?
C25 C30 . 1.379(5) ?
C26 C27 . 1.382(6) ?
C26 H26 . 0.9300 ?
C27 C28 . 1.360(7) ?
C27 H27 . 0.9300 ?
C28 C29 . 1.344(8) ?
C28 H28 . 0.9300 ?
C29 C30 . 1.397(7) ?
C29 H29 . 0.9300 ?
C30 H30 . 0.9300 ?

loop_
_geom_hbond_atom_site_label_D
_geom_hbond_atom_site_label_H
_geom_hbond_atom_site_label_A
_geom_hbond_site_symmetry_A
_geom_hbond_distance_DH
_geom_hbond_distance_HA
_geom_hbond_distance_DA
_geom_hbond_angle_DHA
_geom_hbond_publ_flag
O2 H2 N1 . 0.82 1.89 2.611(5) 146 y

loop_
_geom_torsion_atom_site_label_1
_geom_torsion_atom_site_label_2
_geom_torsion_atom_site_label_3
_geom_torsion_atom_site_label_4
_geom_torsion_site_symmetry_1
_geom_torsion_site_symmetry_2
_geom_torsion_site_symmetry_3
_geom_torsion_site_symmetry_4
_geom_torsion
_geom_torsion_publ_flag
C1 N1 N2 C8 . . . . 175.7(3) ?
C1 N1 N2 Sn1 . . . . -0.9(4) ?
O3 Sn1 N2 C8 . . . . 11.5(3) ?
C19 Sn1 N2 C8 . . . . 101.9(3) ?
C25 Sn1 N2 C8 . . . . -85.7(3) ?
O1 Sn1 N2 C8 . . . . -174.9(3) ?
O3 Sn1 N2 N1 . . . . -172.4(2) ?
C19 Sn1 N2 N1 . . . . -82.1(3) ?
C25 Sn1 N2 N1 . . . . 90.4(3) ?
O1 Sn1 N2 N1 . . . . 1.2(2) ?
O3 Sn1 O1 C1 . . . . 14.0(5) ?
C19 Sn1 O1 C1 . . . . 121.8(3) ?
C25 Sn1 O1 C1 . . . . -113.7(3) ?
N2 Sn1 O1 C1 . . . . -1.3(3) ?
C19 Sn1 O3 C10 . . . . -137.9(3) ?
C25 Sn1 O3 C10 . . . . 96.7(3) ?
O1 Sn1 O3 C10 . . . . -30.3(5) ?
N2 Sn1 O3 C10 . . . . -15.5(3) ?
Sn1 O1 C1 N1 . . . . 1.4(5) ?
Sn1 O1 C1 C2 . . . . -178.6(3) ?
N2 N1 C1 O1 . . . . -0.3(5) ?
N2 N1 C1 C2 . . . . 179.7(3) ?
O1 C1 C2 C3 . . . . -170.6(4) ?
N1 C1 C2 C3 . . . . 9.4(6) ?
O1 C1 C2 C7 . . . . 7.9(6) ?
N1 C1 C2 C7 . . . . -172.1(4) ?
C7 C2 C3 O2 . . . . 179.7(4) ?
C1 C2 C3 O2 . . . . -1.8(6) ?
C7 C2 C3 C4 . . . . -0.5(6) ?
C1 C2 C3 C4 . . . . 178.0(4) ?
O2 C3 C4 C5 . . . . 179.3(5) ?
C2 C3 C4 C5 . . . . -0.6(7) ?
C3 C4 C5 C6 . . . . 1.9(8) ?
C4 C5 C6 C7 . . . . -2.1(9) ?
C5 C6 C7 C2 . . . . 1.1(9) ?
C3 C2 C7 C6 . . . . 0.2(7) ?
C1 C2 C7 C6 . . . . -178.4(5) ?
N1 N2 C8 C9 . . . . 179.4(3) ?
Sn1 N2 C8 C9 . . . . -4.6(6) ?
N2 C8 C9 C10 . . . . -5.8(6) ?
N2 C8 C9 C14 . . . . 176.5(4) ?
Sn1 O3 C10 C9 . . . . 11.6(6) ?
Sn1 O3 C10 C11 . . . . -169.6(3) ?
C8 C9 C10 O3 . . . . 2.8(6) ?
C14 C9 C10 O3 . . . . -179.5(3) ?
C8 C9 C10 C11 . . . . -176.0(3) ?
C14 C9 C10 C11 . . . . 1.7(5) ?
O3 C10 C11 C12 . . . . -179.0(4) ?
C9 C10 C11 C12 . . . . -0.2(6) ?
C10 C11 C12 C13 . . . . -1.4(6) ?
C11 C12 C13 C18 . . . . -179.6(4) ?
C11 C12 C13 C14 . . . . 1.3(6) ?
C18 C13 C14 C15 . . . . 2.1(6) ?
C12 C13 C14 C15 . . . . -178.8(4) ?
C18 C13 C14 C9 . . . . -178.8(4) ?
C12 C13 C14 C9 . . . . 0.3(6) ?
C10 C9 C14 C15 . . . . 177.3(4) ?
C8 C9 C14 C15 . . . . -4.9(6) ?
C10 C9 C14 C13 . . . . -1.8(5) ?
C8 C9 C14 C13 . . . . 176.0(3) ?
C13 C14 C15 C16 . . . . -1.8(7) ?
C9 C14 C15 C16 . . . . 179.2(4) ?
C14 C15 C16 C17 . . . . 0.7(8) ?
C15 C16 C17 C18 . . . . 0.0(8) ?
C16 C17 C18 C13 . . . . 0.4(8) ?
C12 C13 C18 C17 . . . . 179.4(5) ?
C14 C13 C18 C17 . . . . -1.5(7) ?
O3 Sn1 C19 C20 . . . . 17.9(3) ?
C25 Sn1 C19 C20 . . . . 122.4(3) ?
O1 Sn1 C19 C20 . . . . -138.7(3) ?
N2 Sn1 C19 C20 . . . . -66.0(3) ?
O3 Sn1 C19 C24 . . . . -162.6(3) ?
C25 Sn1 C19 C24 . . . . -58.2(3) ?
O1 Sn1 C19 C24 . . . . 40.8(3) ?
N2 Sn1 C19 C24 . . . . 113.5(3) ?
C24 C19 C20 C21 . . . . -1.6(6) ?
Sn1 C19 C20 C21 . . . . 177.9(3) ?
C19 C20 C21 C22 . . . . 2.3(7) ?
C20 C21 C22 C23 . . . . -0.9(7) ?
C21 C22 C23 C24 . . . . -1.2(7) ?
C22 C23 C24 C19 . . . . 1.9(7) ?
C20 C19 C24 C23 . . . . -0.5(6) ?
Sn1 C19 C24 C23 . . . . 180.0(3) ?
O3 Sn1 C25 C26 . . . . 37.8(3) ?
C19 Sn1 C25 C26 . . . . -64.0(4) ?
O1 Sn1 C25 C26 . . . . -161.7(3) ?
N2 Sn1 C25 C26 . . . . 123.7(3) ?
O3 Sn1 C25 C30 . . . . -142.1(3) ?
C19 Sn1 C25 C30 . . . . 116.1(3) ?
O1 Sn1 C25 C30 . . . . 18.4(3) ?
N2 Sn1 C25 C30 . . . . -56.2(4) ?
C30 C25 C26 C27 . . . . -0.4(7) ?
Sn1 C25 C26 C27 . . . . 179.7(4) ?
C25 C26 C27 C28 . . . . 1.4(8) ?
C26 C27 C28 C29 . . . . -1.0(8) ?
C27 C28 C29 C30 . . . . -0.3(8) ?
C26 C25 C30 C29 . . . . -0.9(7) ?
Sn1 C25 C30 C29 . . . . 179.0(4) ?
C28 C29 C30 C25 . . . . 1.2(8) ?
